data_7221397
loop_
_publ_author_name
'von Schnering, H.G.'
'Krogull, G.'
'Hoenle, W.'

_publ_section_title
;
 Die Monoantimonide Rb Sb und Cs Sb
;
_journal_name_full
;
Zeitschrift fuer Naturforschung, Teil B. Anorganische Chemie, Organische 
Chemie (33,1978-41,1986)
;
_journal_page_first 1678
_journal_page_last 1682
_journal_volume 34
_journal_year 1979
_chemical_formula_sum 'Cs Sb'
_space_group_IT_number 19
_symmetry_space_group_name_Hall 'P 2ac 2ab'
_symmetry_space_group_name_H-M 'P 21 21 21'
_cell_angle_alpha 90
_cell_angle_beta 90
_cell_angle_gamma 90
_cell_formula_units_Z 8
_cell_length_a 7.575
_cell_length_b 7.345
_cell_length_c 13.273
_cell_volume 738.488
_citation_journal_id_ASTM ZNBAD2
_cod_data_source_file vonSchnering_ZNBAD2_1979_852.cif
_cod_data_source_block Cs1Sb1
_cod_original_cell_volume 738.4881
_cod_original_formula_sum 'Cs1 Sb1'
_cod_database_code 7221397

loop_
_symmetry_equiv_pos_as_xyz
x,y,z
-x+1/2,-y,z+1/2
x+1/2,-y+1/2,-z
-x,y+1/2,-z+1/2

loop_
_atom_site_label
_atom_site_type_symbol
_atom_site_fract_x
_atom_site_fract_y
_atom_site_fract_z
_atom_site_occupancy
_atom_site_U_iso_or_equiv
Cs1 Cs 0.4138 0.925 0.0316 1 0.0
Sb1 Sb 0.3151 0.1604 0.2804 1 0.0
Sb2 Sb 0.4242 0.4268 0.1358 1 0.0
Cs2 Cs 0.143 0.6583 0.3348 1 0.0
